data_1560380
loop_
_publ_author_name
'Yin, Wenlong'
'Iyer, Abishek K.'
'Li, Chao'
'Yao, Jiyong'
'Mar, Arthur'

_publ_section_title
;
 When one becomes two: Ba12In4Se20, not quite isostructural to Ba12In4S19
;
_journal_name_full 'Journal of Solid State Chemistry'
_journal_page_first 29
_journal_page_last 34
_journal_paper_doi 10.1016/j.jssc.2017.05.016
_journal_volume 253
_journal_year 2017
_chemical_formula_structural 'Ba12 In4 Se20'
_chemical_formula_sum 'Ba12 In4 Se20'
_chemical_formula_weight 3686.56
_chemical_name_common 'barium indium selenide (12/4/20)'
_chemical_name_systematic 'barium indium selenide (12/4/20)'
_space_group_crystal_system trigonal
_space_group_IT_number 148
_space_group_name_Hall '-R 3'
_space_group_name_H-M_alt 'R -3 :H'
_atom_sites_solution_hydrogens .
_audit_creation_method SHELXL-2014/7
_cell_angle_alpha 90
_cell_angle_beta 90
_cell_angle_gamma 120
_cell_formula_units_Z 6
_cell_length_a 10.0108(8)
_cell_length_b 10.0108(8)
_cell_length_c 78.184(7)
_cell_measurement_reflns_used 7557
_cell_measurement_temperature 193(2)
_cell_measurement_theta_max 31.11
_cell_measurement_theta_min 4.12
_cell_volume 6785.6(10)
_computing_cell_refinement 'Bruker SAINT 8.34A (Bruker, 2013)'
_computing_data_collection 'Bruker APEX 2 (Bruker, 2008)'
_computing_data_reduction 'Bruker SAINT 8.34A'
_computing_molecular_graphics 'ATOMS 5.1 (Dowty, 1999)'
_computing_publication_material SHELXL-2014/7
_computing_structure_refinement SHELXL-2014/7
_computing_structure_solution 'SHELXL-2014/7 (Sheldrick, 2014)'
_diffrn_ambient_temperature 193(2)
_diffrn_measured_fraction_theta_full 0.999
_diffrn_measured_fraction_theta_max 0.998
_diffrn_measurement_device_type 'Bruker PLATFORM/SMART APEX II CCD'
_diffrn_measurement_method '\w and \f scans'
_diffrn_radiation_type MoK\a
_diffrn_radiation_wavelength 0.71073
_diffrn_reflns_av_R_equivalents 0.0612
_diffrn_reflns_av_unetI/netI 0.0397
_diffrn_reflns_Laue_measured_fraction_full 0.999
_diffrn_reflns_Laue_measured_fraction_max 0.998
_diffrn_reflns_limit_h_max 15
_diffrn_reflns_limit_h_min -15
_diffrn_reflns_limit_k_max 15
_diffrn_reflns_limit_k_min -15
_diffrn_reflns_limit_l_max 119
_diffrn_reflns_limit_l_min -119
_diffrn_reflns_number 33626
_diffrn_reflns_point_group_measured_fraction_full 0.999
_diffrn_reflns_point_group_measured_fraction_max 0.998
_diffrn_reflns_theta_full 25.242
_diffrn_reflns_theta_max 33.205
_diffrn_reflns_theta_min 1.563
_diffrn_source 'fine-focus sealed tube'
_exptl_absorpt_coefficient_mu 28.341
_exptl_absorpt_correction_T_max 0.458
_exptl_absorpt_correction_T_min 0.288
_exptl_absorpt_correction_type numerical
_exptl_absorpt_process_details 'SHELXL-2014/7 (Sheldrick, 2014)'
_exptl_crystal_colour red
_exptl_crystal_density_diffrn 5.413
_exptl_crystal_description irregular
_exptl_crystal_F_000 9288
_exptl_crystal_size_max 0.071
_exptl_crystal_size_mid 0.047
_exptl_crystal_size_min 0.037
_refine_diff_density_max 5.688
_refine_diff_density_min -2.447
_refine_diff_density_rms 0.459
_refine_ls_extinction_coef .
_refine_ls_extinction_method none
_refine_ls_goodness_of_fit_ref 1.075
_refine_ls_hydrogen_treatment undef
_refine_ls_matrix_type full
_refine_ls_number_parameters 116
_refine_ls_number_reflns 5805
_refine_ls_number_restraints 0
_refine_ls_restrained_S_all 1.075
_refine_ls_R_factor_all 0.0646
_refine_ls_R_factor_gt 0.0402
_refine_ls_shift/su_max 0.002
_refine_ls_shift/su_mean 0.000
_refine_ls_structure_factor_coef Fsqd
_refine_ls_weighting_details 'w=1/[\s^2^(Fo^2^)+(0.0352P)^2^+181.1251P] where P=(Fo^2^+2Fc^2^)/3'
_refine_ls_weighting_scheme calc
_refine_ls_wR_factor_gt 0.0864
_refine_ls_wR_factor_ref 0.0971
_reflns_Friedel_coverage 0.000
_reflns_Friedel_fraction_full .
_reflns_Friedel_fraction_max .
_reflns_number_gt 4157
_reflns_number_total 5805
_reflns_threshold_expression 'I > 2\s(I)'
_cod_data_source_file mmc5.cif
_cod_data_source_block r-3
_cod_original_cell_volume 6785.5(12)
_cod_database_code 1560380
_shelx_shelxl_version_number 2014/7
_shelx_space_group_comment
;
The symmetry employed for this shelxl refinement is uniquely defined
by the following loop, which should always be used as a source of
symmetry information in preference to the above space-group names.
They are only intended as comments.
;
_shelx_estimated_absorpt_t_min 0.238
_shelx_estimated_absorpt_t_max 0.420

loop_
_space_group_symop_operation_xyz
'x, y, z'
'-y, x-y, z'
'-x+y, -x, z'
'x+2/3, y+1/3, z+1/3'
'-y+2/3, x-y+1/3, z+1/3'
'-x+y+2/3, -x+1/3, z+1/3'
'x+1/3, y+2/3, z+2/3'
'-y+1/3, x-y+2/3, z+2/3'
'-x+y+1/3, -x+2/3, z+2/3'
'-x, -y, -z'
'y, -x+y, -z'
'x-y, x, -z'
'-x+2/3, -y+1/3, -z+1/3'
'y+2/3, -x+y+1/3, -z+1/3'
'x-y+2/3, x+1/3, -z+1/3'
'-x+1/3, -y+2/3, -z+2/3'
'y+1/3, -x+y+2/3, -z+2/3'
'x-y+1/3, x+2/3, -z+2/3'

loop_
_atom_site_label
_atom_site_type_symbol
_atom_site_fract_x
_atom_site_fract_y
_atom_site_fract_z
_atom_site_U_iso_or_equiv
_atom_site_adp_type
_atom_site_occupancy
_atom_site_site_symmetry_order
_atom_site_calc_flag
_atom_site_refinement_flags_posn
_atom_site_refinement_flags_adp
_atom_site_refinement_flags_occupancy
_atom_site_disorder_assembly
_atom_site_disorder_group
Ba1 Ba 0.04829(5) 0.32993(4) 0.10438(2) 0.01257(8) Uani 1 1 d . . . . .
Ba2 Ba 0.05546(5) 0.32708(5) 0.02046(2) 0.01835(10) Uani 1 1 d . . . . .
Ba3 Ba 0.06032(5) 0.33877(5) 0.27003(2) 0.01430(9) Uani 1 1 d . . . . .
Ba4 Ba 0.06890(5) 0.34969(5) 0.18735(2) 0.01273(8) Uani 1 1 d . . . . .
In1 In 0.0000 0.0000 0.07219(2) 0.01297(15) Uani 1 3 d S T P . .
In2A In 0.0000 0.0000 0.15287(2) 0.0170(2) Uani 0.957(2) 3 d S T P . .
In2B In 0.0000 0.0000 0.1404(3) 0.0170(2) Uani 0.043(2) 3 d S T P . .
In3A In 0.0000 0.0000 0.22147(2) 0.0159(2) Uani 0.848(2) 3 d S T P . .
In3B In 0.0000 0.0000 0.23444(8) 0.0159(2) Uani 0.152(2) 3 d S T P . .
In4 In 0.0000 0.0000 0.30178(2) 0.01457(16) Uani 1 3 d S T P . .
Se1 Se 0.00061(8) 0.24889(8) 0.31112(2) 0.01483(14) Uani 1 1 d . . . . .
Se2 Se 0.00449(8) 0.25178(8) 0.14614(2) 0.01204(13) Uani 1 1 d . . . . .
Se3 Se 0.00747(7) 0.25294(7) 0.22832(2) 0.01175(12) Uani 1 1 d . . . . .
Se4 Se 0.00942(8) 0.25124(8) 0.06267(2) 0.01328(13) Uani 1 1 d . . . . .
Se5 Se 0.0000 0.0000 0.10500(2) 0.0129(2) Uani 1 3 d S T P . .
Se6 Se 0.0000 0.0000 0.18718(2) 0.0134(2) Uani 1 3 d S T P . .
Se7 Se 0.0000 0.0000 0.26884(2) 0.0130(2) Uani 1 3 d S T P . .
Se8 Se 0.0000 0.0000 0.34733(2) 0.0193(3) Uani 1 3 d S T P . .
Se9 Se 0.0000 0.0000 0.37763(2) 0.0172(2) Uani 1 3 d S T P . .
Se10 Se 0.0000 0.0000 0.42258(2) 0.0129(2) Uani 1 3 d S T P . .
Se11 Se 0.0000 0.0000 0.45382(2) 0.0127(2) Uani 1 3 d S T P . .
Se12 Se 0.0000 0.0000 0.5000 0.0126(3) Uani 1 6 d S T P . .
Se13 Se 0.0000 0.0000 0.0000 0.0161(5) Uani 0.862(5) 6 d S T P . .
Se14 Se 0.0000 0.0000 0.0259(3) 0.0161(5) Uani 0.069(3) 3 d S T P . .

loop_
_atom_site_aniso_label
_atom_site_aniso_U_11
_atom_site_aniso_U_22
_atom_site_aniso_U_33
_atom_site_aniso_U_23
_atom_site_aniso_U_13
_atom_site_aniso_U_12
Ba1 0.01519(18) 0.01152(17) 0.01092(18) 0.00008(13) 0.00058(14) 0.00663(15)
Ba2 0.0187(2) 0.0218(2) 0.01246(19) 0.00083(15) 0.00081(15) 0.00856(17)
Ba3 0.0188(2) 0.01477(18) 0.01104(18) -0.00011(13) -0.00059(14) 0.00968(16)
Ba4 0.01611(18) 0.01327(18) 0.00990(17) 0.00057(13) 0.00018(13) 0.00815(15)
In1 0.0122(2) 0.0122(2) 0.0145(4) 0.000 0.000 0.00610(11)
In2A 0.0111(2) 0.0111(2) 0.0290(5) 0.000 0.000 0.00553(12)
In2B 0.0111(2) 0.0111(2) 0.0290(5) 0.000 0.000 0.00553(12)
In3A 0.0116(3) 0.0116(3) 0.0247(5) 0.000 0.000 0.00579(13)
In3B 0.0116(3) 0.0116(3) 0.0247(5) 0.000 0.000 0.00579(13)
In4 0.0135(2) 0.0135(2) 0.0167(4) 0.000 0.000 0.00676(11)
Se1 0.0180(3) 0.0145(3) 0.0117(3) -0.0006(2) 0.0011(2) 0.0080(3)
Se2 0.0146(3) 0.0120(3) 0.0104(3) 0.0007(2) 0.0000(2) 0.0073(2)
Se3 0.0133(3) 0.0114(3) 0.0107(3) -0.0005(2) -0.0002(2) 0.0063(2)
Se4 0.0151(3) 0.0135(3) 0.0120(3) 0.0015(2) 0.0001(2) 0.0077(3)
Se5 0.0124(3) 0.0124(3) 0.0137(5) 0.000 0.000 0.00621(16)
Se6 0.0125(3) 0.0125(3) 0.0151(5) 0.000 0.000 0.00626(16)
Se7 0.0127(3) 0.0127(3) 0.0135(5) 0.000 0.000 0.00637(16)
Se8 0.0210(4) 0.0210(4) 0.0158(6) 0.000 0.000 0.01052(19)
Se9 0.0169(3) 0.0169(3) 0.0178(6) 0.000 0.000 0.00843(17)
Se10 0.0128(3) 0.0128(3) 0.0129(5) 0.000 0.000 0.00642(16)
Se11 0.0123(3) 0.0123(3) 0.0135(5) 0.000 0.000 0.00617(16)
Se12 0.0104(4) 0.0104(4) 0.0170(8) 0.000 0.000 0.0052(2)
Se13 0.0092(5) 0.0092(5) 0.0299(12) 0.000 0.000 0.0046(3)
Se14 0.0092(5) 0.0092(5) 0.0299(12) 0.000 0.000 0.0046(3)

loop_
_atom_type_symbol
_atom_type_description
_atom_type_scat_dispersion_real
_atom_type_scat_dispersion_imag
_atom_type_scat_source
Se Se -0.0929 2.2259 'International Tables Vol C Tables 4.2.6.8 and 6.1.1.4'
In In -0.7276 1.3100 'International Tables Vol C Tables 4.2.6.8 and 6.1.1.4'
Ba Ba -0.3244 2.2819 'International Tables Vol C Tables 4.2.6.8 and 6.1.1.4'

loop_
_geom_angle_atom_site_label_1
_geom_angle_atom_site_label_2
_geom_angle_atom_site_label_3
_geom_angle
_geom_angle_site_symmetry_1
_geom_angle_site_symmetry_3
Se5 Ba1 Se3 152.572(18) . 14_455
Se5 Ba1 Se4 79.93(3) . .
Se3 Ba1 Se4 98.536(19) 14_455 .
Se5 Ba1 Se2 78.58(3) . .
Se3 Ba1 Se2 96.103(19) 14_455 .
Se4 Ba1 Se2 156.45(2) . .
Se5 Ba1 Se10 132.719(18) . 7_554
Se3 Ba1 Se10 72.942(14) 14_455 7_554
Se4 Ba1 Se10 80.37(2) . 7_554
Se2 Ba1 Se10 121.76(3) . 7_554
Se5 Ba1 Se11 131.433(19) . 7_554
Se3 Ba1 Se11 72.439(14) 14_455 7_554
Se4 Ba1 Se11 122.67(3) . 7_554
Se2 Ba1 Se11 79.41(2) . 7_554
Se10 Ba1 Se11 42.44(3) 7_554 7_554
Se5 Ba1 Se3 72.935(14) . 13_455
Se3 Ba1 Se3 79.67(2) 14_455 13_455
Se4 Ba1 Se3 83.439(18) . 13_455
Se2 Ba1 Se3 81.154(18) . 13_455
Se10 Ba1 Se3 145.51(2) 7_554 13_455
Se11 Ba1 Se3 143.81(2) 7_554 13_455
Se5 Ba1 Se3 69.247(13) . 15
Se3 Ba1 Se3 138.09(2) 14_455 15
Se4 Ba1 Se3 90.975(18) . 15
Se2 Ba1 Se3 90.353(18) . 15
Se10 Ba1 Se3 68.590(13) 7_554 15
Se11 Ba1 Se3 68.172(13) 7_554 15
Se3 Ba1 Se3 142.17(2) 13_455 15
Se5 Ba1 In3B 112.609(12) . 13_455
Se3 Ba1 In3B 40.548(19) 14_455 13_455
Se4 Ba1 In3B 83.93(9) . 13_455
Se2 Ba1 In3B 95.52(9) . 13_455
Se10 Ba1 In3B 107.44(4) 7_554 13_455
Se11 Ba1 In3B 112.17(4) 7_554 13_455
Se3 Ba1 In3B 40.284(19) 13_455 13_455
Se3 Ba1 In3B 174.08(9) 15 13_455
Se5 Ba1 In3A 112.233(12) . 13_455
Se3 Ba1 In3A 40.557(12) 14_455 13_455
Se4 Ba1 In3A 98.65(2) . 13_455
Se2 Ba1 In3A 80.80(2) . 13_455
Se10 Ba1 In3A 112.964(12) 7_554 13_455
Se11 Ba1 In3A 106.165(13) 7_554 13_455
Se3 Ba1 In3A 40.303(12) 13_455 13_455
Se3 Ba1 In3A 170.37(2) 15 13_455
In3B Ba1 In3A 15.04(9) 13_455 13_455
Se5 Ba1 In1 40.06(2) . .
Se3 Ba1 In1 134.251(18) 14_455 .
Se4 Ba1 In1 40.036(16) . .
Se2 Ba1 In1 118.471(19) . .
Se10 Ba1 In1 107.42(2) 7_554 .
Se11 Ba1 In1 138.790(16) 7_554 .
Se3 Ba1 In1 77.397(14) 13_455 .
Se3 Ba1 In1 74.570(13) 15 .
In3B Ba1 In1 103.10(7) 13_455 .
In3A Ba1 In1 112.975(14) 13_455 .
Se5 Ba1 Ba3 132.69(3) . 14_455
Se3 Ba1 Ba3 48.539(14) 14_455 14_455
Se4 Ba1 Ba3 53.457(14) . 14_455
Se2 Ba1 Ba3 144.592(17) . 14_455
Se10 Ba1 Ba3 53.874(15) 7_554 14_455
Se11 Ba1 Ba3 86.407(18) 7_554 14_455
Se3 Ba1 Ba3 92.182(15) 13_455 14_455
Se3 Ba1 Ba3 114.223(15) 15 14_455
In3B Ba1 Ba3 60.21(7) 13_455 14_455
In3A Ba1 Ba3 72.232(16) 13_455 14_455
In1 Ba1 Ba3 93.415(14) . 14_455
Se14 Ba2 Se8 139.40(4) . 7_554
Se14 Ba2 Se4 72.1(4) . .
Se8 Ba2 Se4 110.20(3) 7_554 .
Se14 Ba2 Se1 72.648(15) . 13_455
Se8 Ba2 Se1 147.71(2) 7_554 13_455
Se4 Ba2 Se1 79.701(19) . 13_455
Se14 Ba2 Se13 35.8(4) . .
Se8 Ba2 Se13 125.75(2) 7_554 .
Se4 Ba2 Se13 107.661(17) . .
Se1 Ba2 Se13 75.954(15) 13_455 .
Se14 Ba2 Se1 111.4(4) . 8_554
Se8 Ba2 Se1 69.40(3) 7_554 8_554
Se4 Ba2 Se1 175.34(2) . 8_554
Se1 Ba2 Se1 98.217(18) 13_455 8_554
Se13 Ba2 Se1 75.682(15) . 8_554
Se14 Ba2 Se1 148.76(12) . 14_455
Se8 Ba2 Se1 71.307(15) 7_554 14_455
Se4 Ba2 Se1 93.833(19) . 14_455
Se1 Ba2 Se1 77.54(2) 13_455 14_455
Se13 Ba2 Se1 141.911(18) . 14_455
Se1 Ba2 Se1 81.62(2) 8_554 14_455
Se14 Ba2 Se1 69.958(15) . 15
Se8 Ba2 Se1 69.543(14) 7_554 15
Se4 Ba2 Se1 89.430(19) . 15
Se1 Ba2 Se1 142.60(2) 13_455 15
Se13 Ba2 Se1 73.522(14) . 15
Se1 Ba2 Se1 94.689(17) 8_554 15
Se1 Ba2 Se1 139.29(2) 14_455 15
Se14 Ba2 Se9 124.8(3) . 7_554
Se8 Ba2 Se9 39.87(3) 7_554 7_554
Se4 Ba2 Se9 70.38(2) . 7_554
Se1 Ba2 Se9 135.25(2) 13_455 7_554
Se13 Ba2 Se9 144.253(14) . 7_554
Se1 Ba2 Se9 108.94(2) 8_554 7_554
Se1 Ba2 Se9 72.255(15) 14_455 7_554
Se1 Ba2 Se9 70.785(14) 15 7_554
Se14 Ba2 In4 109.10(10) . 13_455
Se8 Ba2 In4 110.753(13) 7_554 13_455
Se4 Ba2 In4 76.545(19) . 13_455
Se1 Ba2 In4 39.811(13) 13_455 13_455
Se13 Ba2 In4 114.818(13) . 13_455
Se1 Ba2 In4 99.17(2) 8_554 13_455
Se1 Ba2 In4 39.680(13) 14_455 13_455
Se1 Ba2 In4 165.25(2) 15 13_455
Se9 Ba2 In4 99.695(14) 7_554 13_455
Se14 Ba2 Ba2 76.1(3) . 11
Se8 Ba2 Ba2 75.77(2) 7_554 11
Se4 Ba2 Ba2 134.949(17) . 11
Se1 Ba2 Ba2 119.757(16) 13_455 11
Se13 Ba2 Ba2 50.005(5) . 11
Se1 Ba2 Ba2 49.688(17) 8_554 11
Se1 Ba2 Ba2 128.442(19) 14_455 11
Se1 Ba2 Ba2 49.498(13) 15 11
Se9 Ba2 Ba2 104.888(17) 7_554 11
In4 Ba2 Ba2 145.239(18) 13_455 11
Se14 Ba2 Ba2 76.1(3) . 12
Se8 Ba2 Ba2 121.81(3) 7_554 12
Se4 Ba2 Ba2 126.624(17) . 12
Se1 Ba2 Ba2 50.103(13) 13_455 12
Se13 Ba2 Ba2 50.005(5) . 12
Se1 Ba2 Ba2 52.907(17) 8_554 12
Se1 Ba2 Ba2 91.923(16) 14_455 12
Se1 Ba2 Ba2 118.050(15) 15 12
Se9 Ba2 Ba2 158.458(19) 7_554 12
In4 Ba2 Ba2 74.930(14) 13_455 12
Ba2 Ba2 Ba2 73.166(15) 11 12
Se7 Ba3 Se1 79.85(3) . .
Se7 Ba3 Se4 148.541(19) . 14_455
Se1 Ba3 Se4 95.50(2) . 14_455
Se7 Ba3 Se3 76.88(3) . .
Se1 Ba3 Se3 153.18(2) . .
Se4 Ba3 Se3 97.387(19) 14_455 .
Se7 Ba3 Se9 133.38(2) . 16
Se1 Ba3 Se9 77.65(3) . 16
Se4 Ba3 Se9 74.253(15) 14_455 16
Se3 Ba3 Se9 128.57(3) . 16
Se7 Ba3 Se4 71.452(14) . 13_455
Se1 Ba3 Se4 78.670(19) . 13_455
Se4 Ba3 Se4 77.12(2) 14_455 13_455
Se3 Ba3 Se4 81.416(18) . 13_455
Se9 Ba3 Se4 140.53(2) 16 13_455
Se7 Ba3 Se4 70.189(13) . 15
Se1 Ba3 Se4 91.926(19) . 15
Se4 Ba3 Se4 141.27(2) 14_455 15
Se3 Ba3 Se4 92.589(18) . 15
Se9 Ba3 Se4 70.355(14) 16 15
Se4 Ba3 Se4 141.54(2) 13_455 15
Se7 Ba3 Se10 127.40(2) . 16
Se1 Ba3 Se10 137.27(2) . 16
Se4 Ba3 Se10 76.296(15) 14_455 16
Se3 Ba3 Se10 68.98(2) . 16
Se9 Ba3 Se10 59.69(3) 16 16
Se4 Ba3 Se10 136.746(19) 13_455 16
Se4 Ba3 Se10 72.653(14) 15 16
Se7 Ba3 In1 109.063(12) . 13_455
Se1 Ba3 In1 97.06(2) . 13_455
Se4 Ba3 In1 40.164(13) 14_455 13_455
Se3 Ba3 In1 78.334(18) . 13_455
Se9 Ba3 In1 113.819(12) 16 13_455
Se4 Ba3 In1 39.618(12) 13_455 13_455
Se4 Ba3 In1 170.72(2) 15 13_455
Se10 Ba3 In1 101.893(13) 16 13_455
Se7 Ba3 In4 40.09(2) . .
Se1 Ba3 In4 40.215(16) . .
Se4 Ba3 In4 131.248(18) 14_455 .
Se3 Ba3 In4 116.732(19) . .
Se9 Ba3 In4 104.84(2) 16 .
Se4 Ba3 In4 75.018(13) 13_455 .
Se4 Ba3 In4 74.061(13) 15 .
Se10 Ba3 In4 146.468(13) 16 .
In1 Ba3 In4 111.637(12) 13_455 .
Se7 Ba3 Ba1 79.542(19) . 15
Se1 Ba3 Ba1 138.882(18) . 15
Se4 Ba3 Ba1 119.824(17) 14_455 15
Se3 Ba3 Ba1 48.183(14) . 15
Se9 Ba3 Ba1 91.533(19) 16 15
Se4 Ba3 Ba1 126.509(16) 13_455 15
Se4 Ba3 Ba1 47.522(13) 15 15
Se10 Ba3 Ba1 47.865(12) 16 15
In1 Ba3 Ba1 123.255(17) 13_455 15
In4 Ba3 Ba1 108.917(13) . 15
Se7 Ba3 Ba1 129.46(2) . 14_455
Se1 Ba3 Ba1 143.181(18) . 14_455
Se4 Ba3 Ba1 47.702(14) 14_455 14_455
Se3 Ba3 Ba1 53.679(14) . 14_455
Se9 Ba3 Ba1 90.648(19) 16 14_455
Se4 Ba3 Ba1 89.753(15) 13_455 14_455
Se4 Ba3 Ba1 117.062(16) 15 14_455
Se10 Ba3 Ba1 47.378(11) 16 14_455
In1 Ba3 Ba1 55.798(12) 13_455 14_455
In4 Ba3 Ba1 163.656(13) . 14_455
Ba1 Ba3 Ba1 75.235(13) 15 14_455
Se6 Ba4 Se3 77.17(3) . .
Se6 Ba4 Se2 146.226(18) . 14_455
Se3 Ba4 Se2 97.128(19) . 14_455
Se6 Ba4 Se2 76.78(3) . .
Se3 Ba4 Se2 150.17(2) . .
Se2 Ba4 Se2 96.457(17) 14_455 .
Se6 Ba4 Se12 131.742(19) . 7_554
Se3 Ba4 Se12 133.206(17) . 7_554
Se2 Ba4 Se12 76.054(14) 14_455 7_554
Se2 Ba4 Se12 75.991(15) . 7_554
Se6 Ba4 Se11 129.27(2) . 16
Se3 Ba4 Se11 70.46(2) . 16
Se2 Ba4 Se11 77.052(14) 14_455 16
Se2 Ba4 Se11 138.75(2) . 16
Se12 Ba4 Se11 62.855(18) 7_554 16
Se6 Ba4 Se2 69.066(13) . 15
Se3 Ba4 Se2 92.026(18) . 15
Se2 Ba4 Se2 144.70(2) 14_455 15
Se2 Ba4 Se2 92.052(16) . 15
Se12 Ba4 Se2 72.929(13) 7_554 15
Se11 Ba4 Se2 74.100(14) 16 15
Se6 Ba4 Se2 68.861(13) . 13_455
Se3 Ba4 Se2 78.992(18) . 13_455
Se2 Ba4 Se2 77.37(2) 14_455 13_455
Se2 Ba4 Se2 78.257(19) . 13_455
Se12 Ba4 Se2 140.260(16) 7_554 13_455
Se11 Ba4 Se2 136.87(2) 16 13_455
Se2 Ba4 Se2 137.93(2) 15 13_455
Se6 Ba4 In2B 107.142(15) . 13_455
Se3 Ba4 In2B 81.1(3) . 13_455
Se2 Ba4 In2B 39.46(5) 14_455 13_455
Se2 Ba4 In2B 92.9(3) . 13_455
Se12 Ba4 In2B 113.29(17) 7_554 13_455
Se11 Ba4 In2B 105.2(2) 16 13_455
Se2 Ba4 In2B 172.9(3) 15 13_455
Se2 Ba4 In2B 38.83(5) 13_455 13_455
Se6 Ba4 In2A 107.028(11) . 13_455
Se3 Ba4 In2A 94.74(2) . 13_455
Se2 Ba4 In2A 39.607(13) 14_455 13_455
Se2 Ba4 In2A 79.31(2) . 13_455
Se12 Ba4 In2A 106.058(13) 7_554 13_455
Se11 Ba4 In2A 113.487(13) 16 13_455
Se2 Ba4 In2A 171.22(2) 15 13_455
Se2 Ba4 In2A 38.981(12) 13_455 13_455
In2B Ba4 In2A 14.1(3) 13_455 13_455
Se6 Ba4 Ba4 82.858(19) . 15
Se3 Ba4 Ba4 140.102(17) . 15
Se2 Ba4 Ba4 117.806(16) 14_455 15
Se2 Ba4 Ba4 48.949(16) . 15
Se12 Ba4 Ba4 49.389(5) 7_554 15
Se11 Ba4 Ba4 97.786(15) 16 15
Se2 Ba4 Ba4 48.356(12) 15 15
Se2 Ba4 Ba4 124.861(17) 13_455 15
In2B Ba4 Ba4 138.2(3) 13_455 15
In2A Ba4 Ba4 124.23(2) 13_455 15
Se6 Ba4 Ba4 129.16(3) . 14_455
Se3 Ba4 Ba4 146.158(17) . 14_455
Se2 Ba4 Ba4 49.034(13) 14_455 14_455
Se2 Ba4 Ba4 53.108(16) . 14_455
Se12 Ba4 Ba4 49.391(5) 7_554 14_455
Se11 Ba4 Ba4 97.787(15) 16 14_455
Se2 Ba4 Ba4 115.805(14) 15 14_455
Se2 Ba4 Ba4 90.886(15) 13_455 14_455
In2B Ba4 Ba4 71.3(3) 13_455 14_455
In2A Ba4 Ba4 60.002(14) 13_455 14_455
Ba4 Ba4 Ba4 71.353(13) 15 14_455
Se5 In1 Se4 106.77(2) . .
Se5 In1 Se4 106.77(2) . 2
Se4 In1 Se4 112.03(2) . 2
Se5 In1 Se4 106.77(2) . 3
Se4 In1 Se4 112.03(2) . 3
Se4 In1 Se4 112.03(2) 2 3
Se5 In1 Ba3 100.066(13) . 14_445
Se4 In1 Ba3 153.05(3) . 14_445
Se4 In1 Ba3 61.021(16) 2 14_445
Se4 In1 Ba3 56.073(16) 3 14_445
Se5 In1 Ba3 100.065(13) . 15
Se4 In1 Ba3 56.072(16) . 15
Se4 In1 Ba3 153.04(3) 2 15
Se4 In1 Ba3 61.022(16) 3 15
Ba3 In1 Ba3 117.013(8) 14_445 15
Se5 In1 Ba3 100.065(13) . 13_455
Se4 In1 Ba3 61.021(16) . 13_455
Se4 In1 Ba3 56.073(16) 2 13_455
Se4 In1 Ba3 153.04(3) 3 13_455
Ba3 In1 Ba3 117.012(8) 14_445 13_455
Ba3 In1 Ba3 117.011(8) 15 13_455
Se5 In1 Ba1 50.829(11) . .
Se4 In1 Ba1 56.208(19) . .
Se4 In1 Ba1 128.13(2) 2 .
Se4 In1 Ba1 119.043(19) 3 .
Ba3 In1 Ba1 149.93(2) 14_445 .
Ba3 In1 Ba1 68.619(9) 15 .
Ba3 In1 Ba1 80.232(10) 13_455 .
Se5 In1 Ba1 50.828(11) . 3
Se4 In1 Ba1 128.13(2) . 3
Se4 In1 Ba1 119.043(19) 2 3
Se4 In1 Ba1 56.215(19) 3 3
Ba3 In1 Ba1 68.621(9) 14_445 3
Ba3 In1 Ba1 80.233(10) 15 3
Ba3 In1 Ba1 149.93(2) 13_455 3
Ba1 In1 Ba1 84.349(17) . 3
Se5 In1 Ba1 50.828(11) . 2
Se4 In1 Ba1 119.040(19) . 2
Se4 In1 Ba1 56.215(19) 2 2
Se4 In1 Ba1 128.13(2) 3 2
Ba3 In1 Ba1 80.232(10) 14_445 2
Ba3 In1 Ba1 149.93(2) 15 2
Ba3 In1 Ba1 68.621(9) 13_455 2
Ba1 In1 Ba1 84.350(17) . 2
Ba1 In1 Ba1 84.349(17) 3 2
In2B In2A Se2 78.10(3) . 2
In2B In2A Se2 78.10(3) . 3
Se2 In2A Se2 115.864(19) 2 3
In2B In2A Se2 78.10(3) . .
Se2 In2A Se2 115.863(19) 2 .
Se2 In2A Se2 115.863(19) 3 .
In2B In2A Se6 180.0 . .
Se2 In2A Se6 101.90(3) 2 .
Se2 In2A Se6 101.90(3) 3 .
Se2 In2A Se6 101.90(3) . .
In2B In2A Ba4 82.234(16) . 14_445
Se2 In2A Ba4 62.047(16) 2 14_445
Se2 In2A Ba4 56.273(16) 3 14_445
Se2 In2A Ba4 160.12(4) . 14_445
Se6 In2A Ba4 97.766(16) . 14_445
In2B In2A Ba4 82.234(16) . 15
Se2 In2A Ba4 160.12(4) 2 15
Se2 In2A Ba4 62.048(16) 3 15
Se2 In2A Ba4 56.273(16) . 15
Se6 In2A Ba4 97.766(16) . 15
Ba4 In2A Ba4 118.205(7) 14_445 15
In2B In2A Ba4 82.234(16) . 13_455
Se2 In2A Ba4 56.273(16) 2 13_455
Se2 In2A Ba4 160.12(4) 3 13_455
Se2 In2A Ba4 62.047(16) . 13_455
Se6 In2A Ba4 97.766(16) . 13_455
Ba4 In2A Ba4 118.204(7) 14_445 13_455
Ba4 In2A Ba4 118.203(7) 15 13_455
In2A In2B Se2 79.9(5) . .
In2A In2B Se2 79.9(5) . 2
Se2 In2B Se2 117.0(3) . 2
In2A In2B Se2 79.9(5) . 3
Se2 In2B Se2 117.0(3) . 3
Se2 In2B Se2 117.0(3) 2 3
In2A In2B Se5 180.0 . .
Se2 In2B Se5 100.1(5) . .
Se2 In2B Se5 100.1(5) 2 .
Se2 In2B Se5 100.1(5) 3 .
In2A In2B Ba4 83.7(3) . 14_445
Se2 In2B Ba4 163.3(9) . 14_445
Se2 In2B Ba4 62.34(7) 2 14_445
Se2 In2B Ba4 56.53(6) 3 14_445
Se5 In2B Ba4 96.3(3) . 14_445
In2A In2B Ba4 83.7(3) . 15
Se2 In2B Ba4 56.53(6) . 15
Se2 In2B Ba4 163.3(9) 2 15
Se2 In2B Ba4 62.34(7) 3 15
Se5 In2B Ba4 96.3(3) . 15
Ba4 In2B Ba4 118.82(13) 14_445 15
In2A In2B Ba4 83.7(3) . 13_455
Se2 In2B Ba4 62.34(7) . 13_455
Se2 In2B Ba4 56.53(6) 2 13_455
Se2 In2B Ba4 163.3(9) 3 13_455
Se5 In2B Ba4 96.3(3) . 13_455
Ba4 In2B Ba4 118.82(13) 14_445 13_455
Ba4 In2B Ba4 118.82(13) 15 13_455
In3B In3A Se3 77.90(3) . 2
In3B In3A Se3 77.90(3) . 3
Se3 In3A Se3 115.73(2) 2 3
In3B In3A Se3 77.90(3) . .
Se3 In3A Se3 115.73(2) 2 .
Se3 In3A Se3 115.73(2) 3 .
In3B In3A Se6 180.0 . .
Se3 In3A Se6 102.10(3) 2 .
Se3 In3A Se6 102.10(3) 3 .
Se3 In3A Se6 102.10(3) . .
In3B In3A Ba1 81.339(17) . 14_445
Se3 In3A Ba1 60.032(16) 2 14_445
Se3 In3A Ba1 57.989(16) 3 14_445
Se3 In3A Ba1 159.21(4) . 14_445
Se6 In3A Ba1 98.661(17) . 14_445
In3B In3A Ba1 81.339(17) . 15
Se3 In3A Ba1 159.21(4) 2 15
Se3 In3A Ba1 60.033(16) 3 15
Se3 In3A Ba1 57.988(16) . 15
Se6 In3A Ba1 98.661(17) . 15
Ba1 In3A Ba1 117.775(9) 14_445 15
In3B In3A Ba1 81.339(17) . 13_455
Se3 In3A Ba1 57.989(16) 2 13_455
Se3 In3A Ba1 159.21(4) 3 13_455
Se3 In3A Ba1 60.032(16) . 13_455
Se6 In3A Ba1 98.661(17) . 13_455
Ba1 In3A Ba1 117.774(9) 14_445 13_455
Ba1 In3A Ba1 117.773(9) 15 13_455
In3A In3B Se3 79.14(14) . 2
In3A In3B Se3 79.14(14) . 3
Se3 In3B Se3 116.54(9) 2 3
In3A In3B Se3 79.14(14) . .
Se3 In3B Se3 116.54(9) 2 .
Se3 In3B Se3 116.54(9) 3 .
In3A In3B Se7 180.0 . .
Se3 In3B Se7 100.86(14) 2 .
Se3 In3B Se7 100.86(14) 3 .
Se3 In3B Se7 100.86(14) . .
In3A In3B Ba1 83.62(9) . 14_445
Se3 In3B Ba1 60.43(2) 2 14_445
Se3 In3B Ba1 58.38(2) 3 14_445
Se3 In3B Ba1 162.7(2) . 14_445
Se7 In3B Ba1 96.38(9) . 14_445
In3A In3B Ba1 83.62(9) . 15
Se3 In3B Ba1 162.7(2) 2 15
Se3 In3B Ba1 60.44(2) 3 15
Se3 In3B Ba1 58.38(2) . 15
Se7 In3B Ba1 96.38(9) . 15
Ba1 In3B Ba1 118.78(4) 14_445 15
In3A In3B Ba1 83.62(9) . 13_455
Se3 In3B Ba1 58.38(2) 2 13_455
Se3 In3B Ba1 162.7(2) 3 13_455
Se3 In3B Ba1 60.43(2) . 13_455
Se7 In3B Ba1 96.38(9) . 13_455
Ba1 In3B Ba1 118.78(4) 14_445 13_455
Ba1 In3B Ba1 118.78(4) 15 13_455
Se7 In4 Se1 106.36(2) . 2
Se7 In4 Se1 106.36(2) . 3
Se1 In4 Se1 112.40(2) 2 3
Se7 In4 Se1 106.36(2) . .
Se1 In4 Se1 112.39(2) 2 .
Se1 In4 Se1 112.39(2) 3 .
Se7 In4 Ba3 51.621(12) . 2
Se1 In4 Ba3 55.456(19) 2 2
Se1 In4 Ba3 130.78(2) 3 2
Se1 In4 Ba3 116.01(2) . 2
Se7 In4 Ba3 51.622(12) . 3
Se1 In4 Ba3 116.01(2) 2 3
Se1 In4 Ba3 55.456(19) 3 3
Se1 In4 Ba3 130.78(2) . 3
Ba3 In4 Ba3 85.515(17) 2 3
Se7 In4 Ba3 51.619(12) . .
Se1 In4 Ba3 130.78(2) 2 .
Se1 In4 Ba3 116.01(2) 3 .
Se1 In4 Ba3 55.464(19) . .
Ba3 In4 Ba3 85.514(17) 2 .
Ba3 In4 Ba3 85.514(17) 3 .
Se7 In4 Ba2 102.469(14) . 14_445
Se1 In4 Ba2 57.404(17) 2 14_445
Se1 In4 Ba2 58.686(18) 3 14_445
Se1 In4 Ba2 151.16(3) . 14_445
Ba3 In4 Ba2 81.803(10) 2 14_445
Ba3 In4 Ba2 69.773(10) 3 14_445
Ba3 In4 Ba2 152.93(2) . 14_445
Se7 In4 Ba2 102.469(14) . 15
Se1 In4 Ba2 151.16(3) 2 15
Se1 In4 Ba2 57.405(17) 3 15
Se1 In4 Ba2 58.684(17) . 15
Ba3 In4 Ba2 152.93(2) 2 15
Ba3 In4 Ba2 81.804(10) 3 15
Ba3 In4 Ba2 69.775(10) . 15
Ba2 In4 Ba2 115.473(10) 14_445 15
Se7 In4 Ba2 102.469(14) . 13_455
Se1 In4 Ba2 58.686(17) 2 13_455
Se1 In4 Ba2 151.16(3) 3 13_455
Se1 In4 Ba2 57.404(18) . 13_455
Ba3 In4 Ba2 69.774(10) 2 13_455
Ba3 In4 Ba2 152.93(2) 3 13_455
Ba3 In4 Ba2 81.805(10) . 13_455
Ba2 In4 Ba2 115.472(10) 14_445 13_455
Ba2 In4 Ba2 115.471(10) 15 13_455
In4 Se1 Ba3 84.32(3) . .
In4 Se1 Ba2 82.78(2) . 13_455
Ba3 Se1 Ba2 102.66(2) . 13_455
In4 Se1 Ba2 116.22(3) . 6_455
Ba3 Se1 Ba2 159.44(3) . 6_455
Ba2 Se1 Ba2 80.209(19) 13_455 6_455
In4 Se1 Ba2 81.635(19) . 15
Ba3 Se1 Ba2 85.077(19) . 15
Ba2 Se1 Ba2 161.81(3) 13_455 15
Ba2 Se1 Ba2 98.38(2) 6_455 15
In4 Se1 Ba2 165.78(3) . 14_455
Ba3 Se1 Ba2 81.839(18) . 14_455
Ba2 Se1 Ba2 97.04(2) 13_455 14_455
Ba2 Se1 Ba2 77.597(18) 6_455 14_455
Ba2 Se1 Ba2 100.37(2) 15 14_455
In2B Se2 In2A 22.0(5) . .
In2B Se2 Ba4 84.01(2) . 15
In2A Se2 Ba4 84.120(19) . 15
In2B Se2 Ba1 89.7(5) . .
In2A Se2 Ba1 111.64(3) . .
Ba4 Se2 Ba1 84.486(18) 15 .
In2B Se2 Ba4 111.5(5) . .
In2A Se2 Ba4 89.79(3) . .
Ba4 Se2 Ba4 82.015(19) 15 .
Ba1 Se2 Ba4 153.30(2) . .
In2B Se2 Ba4 169.6(5) . 14_455
In2A Se2 Ba4 168.27(3) . 14_455
Ba4 Se2 Ba4 95.29(2) 15 14_455
Ba1 Se2 Ba4 79.902(17) . 14_455
Ba4 Se2 Ba4 78.536(18) . 14_455
In2B Se2 Ba4 78.83(3) . 13_455
In2A Se2 Ba4 78.973(18) . 13_455
Ba4 Se2 Ba4 162.63(2) 15 13_455
Ba1 Se2 Ba4 98.007(19) . 13_455
Ba4 Se2 Ba4 101.743(19) . 13_455
Ba4 Se2 Ba4 102.07(2) 14_455 13_455
In3B Se3 In3A 22.96(14) . .
In3B Se3 Ba4 112.46(14) . .
In3A Se3 Ba4 89.80(3) . .
In3B Se3 Ba1 81.072(18) . 15
In3A Se3 Ba1 81.454(18) . 15
Ba4 Se3 Ba1 83.823(18) . 15
In3B Se3 Ba3 89.68(14) . .
In3A Se3 Ba3 112.42(3) . .
Ba4 Se3 Ba3 152.19(2) . .
Ba1 Se3 Ba3 83.279(18) 15 .
In3B Se3 Ba1 79.282(18) . 13_455
In3A Se3 Ba1 79.665(18) . 13_455
Ba4 Se3 Ba1 101.81(2) . 13_455
Ba1 Se3 Ba1 160.25(2) 15 13_455
Ba3 Se3 Ba1 98.60(2) . 13_455
In3B Se3 Ba1 168.01(14) . 14_455
In3A Se3 Ba1 168.30(4) . 14_455
Ba4 Se3 Ba1 79.497(17) . 14_455
Ba1 Se3 Ba1 101.87(2) 15 14_455
Ba3 Se3 Ba1 79.208(16) . 14_455
Ba1 Se3 Ba1 97.79(2) 13_455 14_455
In1 Se4 Ba3 83.766(19) . 15
In1 Se4 Ba1 83.76(3) . .
Ba3 Se4 Ba1 84.872(18) 15 .
In1 Se4 Ba2 115.91(3) . .
Ba3 Se4 Ba2 85.379(19) 15 .
Ba1 Se4 Ba2 156.88(3) . .
In1 Se4 Ba3 79.363(18) . 13_455
Ba3 Se4 Ba3 162.79(2) 15 13_455
Ba1 Se4 Ba3 96.549(19) . 13_455
Ba2 Se4 Ba3 98.93(2) . 13_455
In1 Se4 Ba3 162.29(3) . 14_455
Ba3 Se4 Ba3 98.68(2) 15 14_455
Ba1 Se4 Ba3 79.028(17) . 14_455
Ba2 Se4 Ba3 81.800(17) . 14_455
Ba3 Se4 Ba3 98.42(2) 13_455 14_455
In1 Se5 In2B 180.0 . .
In1 Se5 Ba1 89.11(2) . 2
In2B Se5 Ba1 90.89(2) . 2
In1 Se5 Ba1 89.11(2) . 3
In2B Se5 Ba1 90.89(2) . 3
Ba1 Se5 Ba1 119.976(1) 2 3
In1 Se5 Ba1 89.11(2) . .
In2B Se5 Ba1 90.89(2) . .
Ba1 Se5 Ba1 119.977(1) 2 .
Ba1 Se5 Ba1 119.976(1) 3 .
In3A Se6 In2A 180.0 . .
In3A Se6 Ba4 89.77(2) . .
In2A Se6 Ba4 90.23(2) . .
In3A Se6 Ba4 89.77(2) . 2
In2A Se6 Ba4 90.23(2) . 2
Ba4 Se6 Ba4 119.998(1) . 2
In3A Se6 Ba4 89.77(2) . 3
In2A Se6 Ba4 90.23(2) . 3
Ba4 Se6 Ba4 119.999(1) . 3
Ba4 Se6 Ba4 119.998(1) 2 3
In4 Se7 In3B 180.0 . .
In4 Se7 Ba3 88.29(2) . .
In3B Se7 Ba3 91.71(2) . .
In4 Se7 Ba3 88.29(2) . 2
In3B Se7 Ba3 91.71(2) . 2
Ba3 Se7 Ba3 119.913(3) . 2
In4 Se7 Ba3 88.29(2) . 3
In3B Se7 Ba3 91.71(2) . 3
Ba3 Se7 Ba3 119.912(3) . 3
Ba3 Se7 Ba3 119.911(3) 2 3
Se9 Se8 Ba2 80.83(2) . 5
Se9 Se8 Ba2 80.83(2) . 4_445
Ba2 Se8 Ba2 117.514(13) 5 4_445
Se9 Se8 Ba2 80.83(2) . 6_455
Ba2 Se8 Ba2 117.512(13) 5 6_455
Ba2 Se8 Ba2 117.512(13) 4_445 6_455
Se8 Se9 Ba3 116.01(2) . 17_445
Se8 Se9 Ba3 116.01(2) . 16
Ba3 Se9 Ba3 102.22(3) 17_445 16
Se8 Se9 Ba3 116.01(2) . 18_545
Ba3 Se9 Ba3 102.22(3) 17_445 18_545
Ba3 Se9 Ba3 102.22(3) 16 18_545
Se8 Se9 Ba2 59.290(19) . 5
Ba3 Se9 Ba2 175.24(4) 17_445 5
Ba3 Se9 Ba2 80.087(11) 16 5
Ba3 Se9 Ba2 81.218(11) 18_545 5
Se8 Se9 Ba2 59.290(19) . 4_445
Ba3 Se9 Ba2 81.217(11) 17_445 4_445
Ba3 Se9 Ba2 175.24(4) 16 4_445
Ba3 Se9 Ba2 80.089(11) 18_545 4_445
Ba2 Se9 Ba2 96.25(2) 5 4_445
Se8 Se9 Ba2 59.291(19) . 6_455
Ba3 Se9 Ba2 80.088(11) 17_445 6_455
Ba3 Se9 Ba2 81.219(11) 16 6_455
Ba3 Se9 Ba2 175.24(4) 18_545 6_455
Ba2 Se9 Ba2 96.25(2) 5 6_455
Ba2 Se9 Ba2 96.25(2) 4_445 6_455
Se11 Se10 Ba1 69.37(2) . 5
Se11 Se10 Ba1 69.37(2) . 4_445
Ba1 Se10 Ba1 108.29(2) 5 4_445
Se11 Se10 Ba1 69.37(2) . 6_455
Ba1 Se10 Ba1 108.29(2) 5 6_455
Ba1 Se10 Ba1 108.29(2) 4_445 6_455
Se11 Se10 Ba3 123.676(17) . 17_445
Ba1 Se10 Ba3 166.93(4) 5 17_445
Ba1 Se10 Ba3 78.263(11) 4_445 17_445
Ba1 Se10 Ba3 79.359(11) 6_455 17_445
Se11 Se10 Ba3 123.676(17) . 16
Ba1 Se10 Ba3 79.358(11) 5 16
Ba1 Se10 Ba3 166.93(4) 4_445 16
Ba1 Se10 Ba3 78.265(11) 6_455 16
Ba3 Se10 Ba3 92.23(2) 17_445 16
Se11 Se10 Ba3 123.675(17) . 18_545
Ba1 Se10 Ba3 78.264(11) 5 18_545
Ba1 Se10 Ba3 79.360(11) 4_445 18_545
Ba1 Se10 Ba3 166.93(4) 6_455 18_545
Ba3 Se10 Ba3 92.22(2) 17_445 18_545
Ba3 Se10 Ba3 92.22(2) 16 18_545
Se10 Se11 Ba1 68.18(2) . 5
Se10 Se11 Ba1 68.18(2) . 4_445
Ba1 Se11 Ba1 107.03(2) 5 4_445
Se10 Se11 Ba1 68.18(2) . 6_455
Ba1 Se11 Ba1 107.03(2) 5 6_455
Ba1 Se11 Ba1 107.03(2) 4_445 6_455
Se10 Se11 Ba4 124.089(17) . 17_445
Ba1 Se11 Ba4 167.71(4) 5 17_445
Ba1 Se11 Ba4 79.380(11) 4_445 17_445
Ba1 Se11 Ba4 80.332(10) 6_455 17_445
Se10 Se11 Ba4 124.088(18) . 16
Ba1 Se11 Ba4 80.331(11) 5 16
Ba1 Se11 Ba4 167.71(4) 4_445 16
Ba1 Se11 Ba4 79.381(11) 6_455 16
Ba4 Se11 Ba4 91.65(2) 17_445 16
Se10 Se11 Ba4 124.088(17) . 18_545
Ba1 Se11 Ba4 79.381(10) 5 18_545
Ba1 Se11 Ba4 80.332(10) 4_445 18_545
Ba1 Se11 Ba4 167.71(4) 6_455 18_545
Ba4 Se11 Ba4 91.65(2) 17_445 18_545
Ba4 Se11 Ba4 91.65(2) 16 18_545
Ba4 Se12 Ba4 180.000(12) 17_445 5
Ba4 Se12 Ba4 81.220(9) 17_445 4_445
Ba4 Se12 Ba4 98.780(9) 5 4_445
Ba4 Se12 Ba4 98.780(9) 17_445 16
Ba4 Se12 Ba4 81.220(9) 5 16
Ba4 Se12 Ba4 180.000(12) 4_445 16
Ba4 Se12 Ba4 98.779(9) 17_445 18_545
Ba4 Se12 Ba4 81.221(9) 5 18_545
Ba4 Se12 Ba4 81.222(9) 4_445 18_545
Ba4 Se12 Ba4 98.778(9) 16 18_545
Ba4 Se12 Ba4 81.221(9) 17_445 6_455
Ba4 Se12 Ba4 98.779(9) 5 6_455
Ba4 Se12 Ba4 98.778(9) 4_445 6_455
Ba4 Se12 Ba4 81.222(9) 16 6_455
Ba4 Se12 Ba4 180.000(12) 18_545 6_455
Se14 Se13 Se14 180.0 10 .
Se14 Se13 Ba2 62.205(8) 10 10
Se14 Se13 Ba2 117.795(8) . 10
Se14 Se13 Ba2 62.205(8) 10 11
Se14 Se13 Ba2 117.795(8) . 11
Ba2 Se13 Ba2 100.012(10) 10 11
Se14 Se13 Ba2 117.795(8) 10 2
Se14 Se13 Ba2 62.205(8) . 2
Ba2 Se13 Ba2 79.988(10) 10 2
Ba2 Se13 Ba2 180.00(2) 11 2
Se14 Se13 Ba2 62.205(8) 10 12
Se14 Se13 Ba2 117.795(8) . 12
Ba2 Se13 Ba2 100.011(10) 10 12
Ba2 Se13 Ba2 100.010(10) 11 12
Ba2 Se13 Ba2 79.990(10) 2 12
Se14 Se13 Ba2 117.795(8) 10 3
Se14 Se13 Ba2 62.205(8) . 3
Ba2 Se13 Ba2 79.989(10) 10 3
Ba2 Se13 Ba2 79.990(10) 11 3
Ba2 Se13 Ba2 100.010(10) 2 3
Ba2 Se13 Ba2 180.000(18) 12 3
Se14 Se13 Ba2 117.796(8) 10 .
Se14 Se13 Ba2 62.204(8) . .
Ba2 Se13 Ba2 180.0 10 .
Ba2 Se13 Ba2 79.989(10) 11 .
Ba2 Se13 Ba2 100.011(10) 2 .
Ba2 Se13 Ba2 79.990(10) 12 .
Ba2 Se13 Ba2 100.010(10) 3 .
Se13 Se14 Ba2 82.0(4) . 2
Se13 Se14 Ba2 82.0(4) . .
Ba2 Se14 Ba2 118.11(18) 2 .
Se13 Se14 Ba2 82.0(4) . 3
Ba2 Se14 Ba2 118.11(18) 2 3
Ba2 Se14 Ba2 118.11(18) . 3

loop_
_geom_bond_atom_site_label_1
_geom_bond_atom_site_label_2
_geom_bond_distance
_geom_bond_site_symmetry_2
Ba1 Se5 3.0901(5) .
Ba1 Se3 3.3285(8) 14_455
Ba1 Se4 3.3318(8) .
Ba1 Se2 3.3346(8) .
Ba1 Se10 3.3596(6) 7_554
Ba1 Se11 3.3869(6) 7_554
Ba1 Se3 3.4183(8) 13_455
Ba1 Se3 3.6802(8) 15
Ba1 In3B 3.8614(9) 13_455
Ba1 In3A 3.8818(5) 13_455
Ba1 In1 3.9853(7) .
Ba1 Ba3 4.4354(6) 14_455
Ba2 Se14 3.065(3) .
Ba2 Se8 3.1771(5) 7_554
Ba2 Se4 3.3658(8) .
Ba2 Se1 3.4127(9) 13_455
Ba2 Se13 3.4309(5) .
Ba2 Se1 3.4336(9) 8_554
Ba2 Se1 3.4702(9) 14_455
Ba2 Se1 3.6019(9) 15
Ba2 Se9 3.6480(8) 7_554
Ba2 In4 4.0187(6) 13_455
Ba2 Ba2 4.4101(8) 11
Ba2 Ba2 4.4102(7) 12
Ba3 Se7 3.1348(5) .
Ba3 Se1 3.3090(8) .
Ba3 Se4 3.3179(8) 14_455
Ba3 Se3 3.3468(8) .
Ba3 Se9 3.3885(7) 16
Ba3 Se4 3.5382(9) 13_455
Ba3 Se4 3.6297(8) 15
Ba3 Se10 3.6593(8) 16
Ba3 In1 3.9750(5) 13_455
Ba3 In4 3.9972(7) .
Ba3 Ba1 4.4353(6) 15
Ba3 Ba1 4.4870(6) 14_455
Ba4 Se6 3.2119(5) .
Ba4 Se3 3.3138(8) .
Ba4 Se2 3.3309(8) 14_455
Ba4 Se2 3.3352(8) .
Ba4 Se12 3.3603(4) 7_554
Ba4 Se11 3.5568(8) 16
Ba4 Se2 3.5694(8) 15
Ba4 Se2 3.5853(8) 13_455
Ba4 In2B 3.971(3) 13_455
Ba4 In2A 3.9839(5) 13_455
Ba4 Ba4 4.3740(7) 15
Ba4 Ba4 4.3741(7) 14_455
In1 Se5 2.5652(15) .
In1 Se4 2.5790(7) .
In1 Se4 2.5790(7) 2
In1 Se4 2.5790(7) 3
In1 Ba3 3.9750(5) 14_445
In1 Ba3 3.9750(5) 15
In1 Ba3 3.9751(5) 13_455
In1 Ba1 3.9854(7) 3
In1 Ba1 3.9854(7) 2
In2A In2B 0.97(2) .
In2A Se2 2.5532(7) 2
In2A Se2 2.5532(7) 3
In2A Se2 2.5533(7) .
In2A Se6 2.6825(16) .
In2A Ba4 3.9839(5) 14_445
In2A Ba4 3.9839(5) 15
In2A Ba4 3.9839(5) 13_455
In2B Se2 2.538(4) .
In2B Se2 2.538(4) 2
In2B Se2 2.538(4) 3
In2B Se5 2.77(2) .
In2B Ba4 3.971(3) 14_445
In2B Ba4 3.971(3) 15
In2B Ba4 3.971(3) 13_455
In3A In3B 1.014(6) .
In3A Se3 2.5523(7) 2
In3A Se3 2.5523(7) 3
In3A Se3 2.5523(7) .
In3A Se6 2.6809(17) .
In3A Ba1 3.8817(5) 14_445
In3A Ba1 3.8817(5) 15
In3A Ba1 3.8818(5) 13_455
In3B Se3 2.5410(14) 2
In3B Se3 2.5410(14) 3
In3B Se3 2.5411(14) .
In3B Se7 2.689(7) .
In3B Ba1 3.8613(9) 14_445
In3B Ba1 3.8614(9) 15
In3B Ba1 3.8614(9) 13_455
In4 Se7 2.5752(15) .
In4 Se1 2.5935(8) 2
In4 Se1 2.5935(8) 3
In4 Se1 2.5936(8) .
In4 Ba3 3.9971(7) 2
In4 Ba3 3.9971(7) 3
In4 Ba2 4.0186(6) 14_445
In4 Ba2 4.0187(6) 15
In4 Ba2 4.0187(6) 13_455
Se1 Ba2 3.4127(9) 13_455
Se1 Ba2 3.4333(9) 6_455
Se1 Ba2 3.4701(9) 15
Se1 Ba2 3.6019(9) 14_455
Se2 Ba4 3.3309(8) 15
Se2 Ba4 3.5695(8) 14_455
Se2 Ba4 3.5853(8) 13_455
Se3 Ba1 3.3284(8) 15
Se3 Ba1 3.4182(8) 13_455
Se3 Ba1 3.6803(8) 14_455
Se4 Ba3 3.3179(8) 15
Se4 Ba3 3.5382(8) 13_455
Se4 Ba3 3.6298(8) 14_455
Se5 Ba1 3.0901(5) 2
Se5 Ba1 3.0901(5) 3
Se6 Ba4 3.2119(5) 2
Se6 Ba4 3.2119(5) 3
Se7 Ba3 3.1348(5) 2
Se7 Ba3 3.1348(5) 3
Se8 Se9 2.3691(19) .
Se8 Ba2 3.1771(6) 5
Se8 Ba2 3.1771(6) 4_445
Se8 Ba2 3.1772(6) 6_455
Se9 Ba3 3.3882(7) 17_445
Se9 Ba3 3.3883(7) 16
Se9 Ba3 3.3883(7) 18_545
Se9 Ba2 3.6482(8) 5
Se9 Ba2 3.6482(8) 4_445
Se9 Ba2 3.6482(8) 6_455
Se10 Se11 2.4424(17) .
Se10 Ba1 3.3597(6) 5
Se10 Ba1 3.3598(6) 4_445
Se10 Ba1 3.3598(6) 6_455
Se10 Ba3 3.6592(8) 17_445
Se10 Ba3 3.6593(8) 16
Se10 Ba3 3.6593(8) 18_545
Se11 Ba1 3.3869(6) 5
Se11 Ba1 3.3869(7) 4_445
Se11 Ba1 3.3870(6) 6_455
Se11 Ba4 3.5567(8) 17_445
Se11 Ba4 3.5567(8) 16
Se11 Ba4 3.5568(8) 18_545
Se12 Ba4 3.3603(4) 17_445
Se12 Ba4 3.3603(4) 5
Se12 Ba4 3.3603(5) 4_445
Se12 Ba4 3.3603(5) 16
Se12 Ba4 3.3603(4) 18_545
Se12 Ba4 3.3603(4) 6_455
Se13 Se14 2.02(2) 10
Se13 Se14 2.02(2) .
Se13 Ba2 3.4308(5) 10
Se13 Ba2 3.4308(5) 11
Se13 Ba2 3.4308(5) 2
Se13 Ba2 3.4309(5) 12
Se13 Ba2 3.4309(5) 3
Se14 Ba2 3.065(3) 2
Se14 Ba2 3.065(3) 3
